data_7231187
loop_
_publ_author_name
'Radhakrishna, Latchupatula'
'Pandey, Madhusudan K.'
'Balakrishna, Maravanji S.'

_publ_section_title
;
 1,2,3-Triazole based bisphosphine,
 5-(diphenylphosphanyl)-1-(2-(diphenylphosphanyl)-phenyl)-4-phenyl-1H-1,2,3-triazole:
 an ambidentate ligand with switchable coordination modes
;
_journal_issue 45
_journal_name_full 'RSC Advances'
_journal_page_first 25704
_journal_paper_doi 10.1039/C8RA04086A
_journal_volume 8
_journal_year 2018
_chemical_formula_moiety 'C38 H29 N3 P2'
_chemical_formula_sum 'C38 H29 N3 P2'
_chemical_formula_weight 589.58
_space_group_crystal_system monoclinic
_space_group_IT_number 14
_space_group_name_Hall '-P 2yn'
_space_group_name_H-M_alt 'P 1 21/n 1'
_symmetry_space_group_name_Hall '-P 2yn'
_symmetry_space_group_name_H-M 'P 1 21/n 1'
_atom_sites_solution_hydrogens geom
_atom_sites_solution_primary direct
_audit_creation_date 2017-07-13
_audit_creation_method
;
Olex2 1.2
(compiled 2017.03.28 svn.r3405 for OlexSys, GUI svn.r5337)
;
_audit_update_record
;
2018-03-24 deposited with the CCDC.
2018-07-06 downloaded from the CCDC.
;
_cell_angle_alpha 90
_cell_angle_beta 111.801(9)
_cell_angle_gamma 90
_cell_formula_units_Z 4
_cell_length_a 15.5170(11)
_cell_length_b 11.9307(7)
_cell_length_c 18.3226(15)
_cell_measurement_reflns_used 8885
_cell_measurement_temperature 150
_cell_measurement_theta_max 29.8410
_cell_measurement_theta_min 2.0790
_cell_volume 3149.4(4)
_computing_cell_refinement 'CrystalClear-SM Expert 2.0 r7 (Rigaku, 2011)'
_computing_data_collection 'CrystalClear-SM Expert 2.0 r7 (Rigaku, 2011)'
_computing_data_reduction 'CrystalClear-SM Expert 2.0 r7 (Rigaku, 2011)'
_computing_molecular_graphics 'Olex2 (Dolomanov et al., 2009)'
_computing_publication_material 'Olex2 (Dolomanov et al., 2009)'
_computing_structure_refinement 'ShelXL (Sheldrick, 2015)'
_computing_structure_solution 'ShelXT (Sheldrick, 2015)'
_diffrn_ambient_temperature 150
_diffrn_detector CCD
_diffrn_detector_area_resol_mean 28.5714
_diffrn_detector_type 'Rigaku Saturn724+'
_diffrn_measured_fraction_theta_full 0.999
_diffrn_measured_fraction_theta_max 0.999
_diffrn_measurement_details
;
List of Runs (angles in degrees, time in seconds):

  # Type    Start    End  Width  t~exp~   \w     \q     \k     \f   Frames
#--------------------------------------------------------------------------
  1  \w   -110.00  70.00   0.50   16.00    --  -20.00   0.00 -36.00  360
  2  \w    -75.50  19.00   0.50   16.00    --  -20.00 -72.00-180.00  189
  3  \w   -110.00 -12.50   0.50   16.00    --  -20.00   0.00  36.00  195
;
_diffrn_measurement_device 'AFC12 (Right): Kappa 3 circle'
_diffrn_measurement_device_type 'Rigaku Saturn724+ (2x2 bin mode)'
_diffrn_measurement_method 'profile data from \w-scans'
_diffrn_measurement_specimen_support 'Mitegen 50um'
_diffrn_orient_matrix_type 'CrysAlisPro convention (1999,Acta A55,543-557)'
_diffrn_orient_matrix_UB_11 0.0331334000
_diffrn_orient_matrix_UB_12 0.0042767000
_diffrn_orient_matrix_UB_13 0.0389652000
_diffrn_orient_matrix_UB_21 0.0325006000
_diffrn_orient_matrix_UB_22 -0.0301910000
_diffrn_orient_matrix_UB_23 -0.0111538000
_diffrn_orient_matrix_UB_31 0.0163430000
_diffrn_orient_matrix_UB_32 0.0511418000
_diffrn_orient_matrix_UB_33 -0.0098259000
_diffrn_radiation_collimation 0.3
_diffrn_radiation_monochromator Confocal
_diffrn_radiation_probe x-ray
_diffrn_radiation_type MoK\a
_diffrn_radiation_wavelength 0.71073
_diffrn_reflns_av_R_equivalents 0.0914
_diffrn_reflns_av_unetI/netI 0.0690
_diffrn_reflns_Laue_measured_fraction_full 0.999
_diffrn_reflns_Laue_measured_fraction_max 0.999
_diffrn_reflns_limit_h_max 15
_diffrn_reflns_limit_h_min -18
_diffrn_reflns_limit_k_max 13
_diffrn_reflns_limit_k_min -14
_diffrn_reflns_limit_l_max 21
_diffrn_reflns_limit_l_min -21
_diffrn_reflns_number 21113
_diffrn_reflns_point_group_measured_fraction_full 0.999
_diffrn_reflns_point_group_measured_fraction_max 0.999
_diffrn_reflns_theta_full 24.997
_diffrn_reflns_theta_max 24.997
_diffrn_reflns_theta_min 2.165
_diffrn_source 'Rotating Anode'
_diffrn_source_current 24.0
_diffrn_source_power 1.2
_diffrn_source_target Mo
_diffrn_source_type 'Rotating Anode'
_diffrn_source_voltage 50.0
_exptl_absorpt_coefficient_mu 0.169
_exptl_absorpt_correction_T_max 1.00000
_exptl_absorpt_correction_T_min 0.60580
_exptl_absorpt_correction_type multi-scan
_exptl_absorpt_process_details
;
CrysAlisPro 1.171.38.41 (Rigaku Oxford Diffraction, 2015)
Empirical absorption correction using spherical harmonics,
 implemented in SCALE3 ABSPACK scaling algorithm.
;
_exptl_crystal_colour colourless
_exptl_crystal_colour_primary colourless
_exptl_crystal_density_diffrn 1.243
_exptl_crystal_description prism
_exptl_crystal_F_000 1232
_exptl_crystal_size_max 0.151
_exptl_crystal_size_mid 0.14
_exptl_crystal_size_min 0.065
_refine_diff_density_max 0.407
_refine_diff_density_min -0.391
_refine_diff_density_rms 0.086
_refine_ls_extinction_method none
_refine_ls_goodness_of_fit_ref 1.059
_refine_ls_hydrogen_treatment constr
_refine_ls_matrix_type full
_refine_ls_number_parameters 388
_refine_ls_number_reflns 5544
_refine_ls_number_restraints 0
_refine_ls_restrained_S_all 1.059
_refine_ls_R_factor_all 0.0785
_refine_ls_R_factor_gt 0.0555
_refine_ls_shift/su_max 0.001
_refine_ls_shift/su_mean 0.000
_refine_ls_structure_factor_coef Fsqd
_refine_ls_weighting_details 'w=1/[\s^2^(Fo^2^)+(0.0730P)^2^+1.1940P] where P=(Fo^2^+2Fc^2^)/3'
_refine_ls_weighting_scheme calc
_refine_ls_wR_factor_gt 0.1341
_refine_ls_wR_factor_ref 0.1586
_reflns_Friedel_coverage 0.000
_reflns_number_gt 4220
_reflns_number_total 5544
_reflns_threshold_expression 'I > 2\s(I)'
_cod_data_source_file c8ra04086a2.cif
_cod_data_source_block msb-rk-di-phos_mo
_cod_database_code 7231187
_shelx_shelxl_version_number 2014/7
_shelx_space_group_comment
;
The symmetry employed for this shelxl refinement is uniquely defined
by the following loop, which should always be used as a source of
symmetry information in preference to the above space-group names.
They are only intended as comments.
;
_reflns_odcompleteness_completeness 89.43
_reflns_odcompleteness_iscentric 1
_reflns_odcompleteness_theta 31.10
_olex2_refinement_description
;
1. Fixed Uiso
 At 1.2 times of:
  All C(H) groups
2.a Aromatic/amide H refined with riding coordinates:
 C34(H34), C3(H3), C22(H22), C20(H20), C26(H26), C23(H23), C32(H32), C4(H4),
 C28(H28), C38(H38), C25(H25), C24(H24), C5(H5), C16(H16), C6(H6), C17(H17),
 C18(H18), C19(H19), C29(H29), C35(H35), C31(H31), C36(H36), C14(H14), C30(H30),
  C37(H37), C10(H10), C13(H13), C11(H11), C12(H12)
;
_olex2_submission_special_instructions 'No special instructions were received'
_oxdiff_exptl_absorpt_empirical_details
;
Empirical correction (ABSPACK) includes:
- Absorption correction using spherical harmonics
- Frame scaling
- Detector area scaling
;
_oxdiff_exptl_absorpt_empirical_full_max 4.484
_oxdiff_exptl_absorpt_empirical_full_min 0.766

loop_
_space_group_symop_operation_xyz
'x, y, z'
'-x+1/2, y+1/2, -z+1/2'
'-x, -y, -z'
'x-1/2, -y-1/2, z-1/2'

loop_
_atom_site_label
_atom_site_type_symbol
_atom_site_fract_x
_atom_site_fract_y
_atom_site_fract_z
_atom_site_U_iso_or_equiv
_atom_site_adp_type
_atom_site_occupancy
_atom_site_site_symmetry_order
_atom_site_calc_flag
_atom_site_refinement_flags_posn
P1 P 0.53464(5) 0.23432(6) 0.77369(4) 0.0284(2) Uani 1 1 d .
P2 P 0.47157(5) 0.52125(6) 0.67283(4) 0.0278(2) Uani 1 1 d .
N1 N 0.63251(15) 0.45762(17) 0.79004(13) 0.0294(5) Uani 1 1 d .
N3 N 0.64894(17) 0.53199(19) 0.90054(14) 0.0373(6) Uani 1 1 d .
N2 N 0.68729(17) 0.4607(2) 0.86718(14) 0.0383(6) Uani 1 1 d .
C7 C 0.55786(17) 0.5276(2) 0.77312(16) 0.0264(6) Uani 1 1 d .
C8 C 0.57017(18) 0.5757(2) 0.84545(16) 0.0304(6) Uani 1 1 d .
C27 C 0.36880(18) 0.5841(2) 0.68218(17) 0.0311(6) Uani 1 1 d .
C15 C 0.60194(17) 0.1387(2) 0.85280(16) 0.0275(6) Uani 1 1 d .
C33 C 0.51277(17) 0.6310(2) 0.62420(16) 0.0278(6) Uani 1 1 d .
C21 C 0.45754(18) 0.1410(2) 0.69781(17) 0.0297(6) Uani 1 1 d .
C34 C 0.57477(17) 0.7166(2) 0.66311(17) 0.0312(6) Uani 1 1 d .
H34 H 0.5989 0.7197 0.7189 0.037 Uiso 1 1 calc R
C3 C 0.65132(18) 0.1990(2) 0.68531(17) 0.0344(7) Uani 1 1 d .
H3 H 0.6300 0.1237 0.6787 0.041 Uiso 1 1 calc R
C22 C 0.47472(19) 0.0281(2) 0.68799(18) 0.0348(7) Uani 1 1 d .
H22 H 0.5302 -0.0060 0.7225 0.042 Uiso 1 1 calc R
C20 C 0.5572(2) 0.0563(2) 0.87931(17) 0.0348(7) Uani 1 1 d .
H20 H 0.4927 0.0438 0.8520 0.042 Uiso 1 1 calc R
C1 C 0.65552(18) 0.3808(2) 0.73896(16) 0.0297(6) Uani 1 1 d .
C2 C 0.62154(17) 0.2719(2) 0.73015(16) 0.0291(6) Uani 1 1 d .
C26 C 0.37564(18) 0.1882(2) 0.64582(17) 0.0350(7) Uani 1 1 d .
H26 H 0.3628 0.2650 0.6511 0.042 Uiso 1 1 calc R
C23 C 0.4115(2) -0.0344(2) 0.62835(19) 0.0414(7) Uani 1 1 d .
H23 H 0.4242 -0.1109 0.6221 0.050 Uiso 1 1 calc R
C32 C 0.32433(18) 0.6774(2) 0.63867(19) 0.0367(7) Uani 1 1 d .
H32 H 0.3499 0.7133 0.6050 0.044 Uiso 1 1 calc R
C4 C 0.7118(2) 0.2343(3) 0.64986(18) 0.0391(7) Uani 1 1 d .
H4 H 0.7316 0.1831 0.6196 0.047 Uiso 1 1 calc R
C28 C 0.3292(2) 0.5319(2) 0.73059(18) 0.0391(7) Uani 1 1 d .
H28 H 0.3573 0.4670 0.7597 0.047 Uiso 1 1 calc R
C9 C 0.5140(2) 0.6554(3) 0.87022(19) 0.0403(7) Uani 1 1 d .
C38 C 0.4792(2) 0.6273(3) 0.54195(18) 0.0402(7) Uani 1 1 d .
H38 H 0.4376 0.5695 0.5146 0.048 Uiso 1 1 calc R
C25 C 0.3123(2) 0.1244(3) 0.58620(18) 0.0416(8) Uani 1 1 d .
H25 H 0.2567 0.1576 0.5513 0.050 Uiso 1 1 calc R
C24 C 0.3303(2) 0.0134(3) 0.57782(18) 0.0411(7) Uani 1 1 d .
H24 H 0.2870 -0.0303 0.5374 0.049 Uiso 1 1 calc R
C5 C 0.7431(2) 0.3439(3) 0.65864(19) 0.0426(8) Uani 1 1 d .
H5 H 0.7840 0.3682 0.6340 0.051 Uiso 1 1 calc R
C16 C 0.69641(18) 0.1564(2) 0.89461(17) 0.0330(6) Uani 1 1 d .
H16 H 0.7281 0.2125 0.8775 0.040 Uiso 1 1 calc R
C6 C 0.71472(19) 0.4183(2) 0.70328(18) 0.0376(7) Uani 1 1 d .
H6 H 0.7356 0.4938 0.7093 0.045 Uiso 1 1 calc R
C17 C 0.7449(2) 0.0931(2) 0.96105(18) 0.0388(7) Uani 1 1 d .
H17 H 0.8091 0.1064 0.9893 0.047 Uiso 1 1 calc R
C18 C 0.6990(2) 0.0105(2) 0.98587(18) 0.0396(7) Uani 1 1 d .
H18 H 0.7319 -0.0334 1.0309 0.047 Uiso 1 1 calc R
C19 C 0.6053(2) -0.0080(2) 0.94502(18) 0.0399(7) Uani 1 1 d .
H19 H 0.5739 -0.0646 0.9619 0.048 Uiso 1 1 calc R
C29 C 0.2488(2) 0.5749(3) 0.7360(2) 0.0510(9) Uani 1 1 d .
H29 H 0.2228 0.5400 0.7697 0.061 Uiso 1 1 calc R
C35 C 0.6011(2) 0.7967(3) 0.6206(2) 0.0423(8) Uani 1 1 d .
H35 H 0.6429 0.8547 0.6473 0.051 Uiso 1 1 calc R
C31 C 0.2430(2) 0.7183(3) 0.6440(2) 0.0492(9) Uani 1 1 d .
H31 H 0.2129 0.7815 0.6136 0.059 Uiso 1 1 calc R
C36 C 0.5663(2) 0.7922(3) 0.5391(2) 0.0509(9) Uani 1 1 d .
H36 H 0.5839 0.8476 0.5100 0.061 Uiso 1 1 calc R
C14 C 0.4674(2) 0.7442(2) 0.8223(2) 0.0473(9) Uani 1 1 d .
H14 H 0.4756 0.7581 0.7742 0.057 Uiso 1 1 calc R
C30 C 0.2061(2) 0.6678(3) 0.6930(2) 0.0571(10) Uani 1 1 d .
H30 H 0.1512 0.6968 0.6974 0.069 Uiso 1 1 calc R
C37 C 0.5065(2) 0.7076(3) 0.5003(2) 0.0511(9) Uani 1 1 d .
H37 H 0.4838 0.7042 0.4445 0.061 Uiso 1 1 calc R
C10 C 0.5058(3) 0.6409(4) 0.9424(2) 0.0670(12) Uani 1 1 d .
H10 H 0.5391 0.5828 0.9768 0.080 Uiso 1 1 calc R
C13 C 0.4088(2) 0.8127(3) 0.8447(3) 0.0771(15) Uani 1 1 d .
H13 H 0.3753 0.8714 0.8111 0.093 Uiso 1 1 calc R
C11 C 0.4484(4) 0.7119(6) 0.9642(3) 0.098(2) Uani 1 1 d .
H11 H 0.4432 0.7022 1.0139 0.118 Uiso 1 1 calc R
C12 C 0.3998(4) 0.7948(5) 0.9159(5) 0.110(3) Uani 1 1 d .
H12 H 0.3593 0.8408 0.9311 0.133 Uiso 1 1 calc R

loop_
_atom_site_aniso_label
_atom_site_aniso_U_11
_atom_site_aniso_U_22
_atom_site_aniso_U_33
_atom_site_aniso_U_23
_atom_site_aniso_U_13
_atom_site_aniso_U_12
P1 0.0238(4) 0.0279(4) 0.0324(4) 0.0027(3) 0.0092(3) 0.0009(3)
P2 0.0255(4) 0.0287(4) 0.0254(4) -0.0041(3) 0.0049(3) -0.0008(3)
N1 0.0291(12) 0.0272(12) 0.0284(14) 0.0057(9) 0.0066(10) -0.0004(9)
N3 0.0427(14) 0.0373(13) 0.0286(14) 0.0019(11) 0.0095(12) -0.0074(11)
N2 0.0378(14) 0.0398(14) 0.0269(14) 0.0063(11) 0.0000(11) -0.0025(11)
C7 0.0260(13) 0.0230(13) 0.0275(15) 0.0002(11) 0.0067(12) -0.0032(10)
C8 0.0291(14) 0.0327(15) 0.0262(16) 0.0010(12) 0.0065(12) -0.0084(11)
C27 0.0254(14) 0.0306(14) 0.0357(17) -0.0102(12) 0.0094(12) -0.0076(11)
C15 0.0256(13) 0.0286(14) 0.0266(15) -0.0014(11) 0.0078(12) 0.0006(11)
C33 0.0218(13) 0.0362(15) 0.0244(15) 0.0022(11) 0.0075(11) 0.0094(11)
C21 0.0229(13) 0.0331(15) 0.0320(16) 0.0047(12) 0.0091(12) -0.0026(11)
C34 0.0209(13) 0.0397(15) 0.0318(17) 0.0047(12) 0.0083(12) 0.0036(11)
C3 0.0283(15) 0.0329(15) 0.0386(18) 0.0057(13) 0.0086(13) 0.0071(12)
C22 0.0254(14) 0.0371(16) 0.0331(17) 0.0019(13) 0.0006(13) 0.0000(12)
C20 0.0320(15) 0.0400(16) 0.0288(17) -0.0014(13) 0.0071(13) -0.0082(12)
C1 0.0250(14) 0.0302(14) 0.0298(16) 0.0080(12) 0.0054(12) 0.0056(11)
C2 0.0219(13) 0.0320(14) 0.0301(16) 0.0075(12) 0.0057(12) 0.0062(11)
C26 0.0265(14) 0.0422(16) 0.0346(17) 0.0114(13) 0.0093(13) 0.0042(12)
C23 0.0393(17) 0.0375(16) 0.0399(19) -0.0017(13) 0.0059(15) -0.0056(13)
C32 0.0269(14) 0.0352(16) 0.0466(19) -0.0079(13) 0.0120(14) -0.0035(12)
C4 0.0359(16) 0.0465(18) 0.0364(18) 0.0062(14) 0.0152(14) 0.0137(14)
C28 0.0397(17) 0.0401(17) 0.0383(19) -0.0092(13) 0.0156(15) -0.0120(13)
C9 0.0330(16) 0.0502(18) 0.0401(19) -0.0173(15) 0.0166(15) -0.0162(14)
C38 0.0326(16) 0.0577(19) 0.0294(18) 0.0006(14) 0.0104(14) 0.0064(14)
C25 0.0256(15) 0.062(2) 0.0315(18) 0.0107(15) 0.0043(13) -0.0005(14)
C24 0.0327(16) 0.054(2) 0.0306(18) -0.0015(14) 0.0049(14) -0.0134(14)
C5 0.0394(17) 0.0509(19) 0.042(2) 0.0135(15) 0.0209(15) 0.0090(14)
C16 0.0297(15) 0.0326(15) 0.0351(17) 0.0007(12) 0.0102(13) -0.0013(12)
C6 0.0330(15) 0.0365(16) 0.0428(19) 0.0128(13) 0.0135(14) -0.0003(12)
C17 0.0281(15) 0.0417(17) 0.0382(18) -0.0052(14) 0.0027(13) 0.0019(13)
C18 0.0448(18) 0.0387(16) 0.0268(17) 0.0031(13) 0.0036(14) 0.0085(14)
C19 0.0431(17) 0.0406(17) 0.0336(18) 0.0059(13) 0.0113(15) -0.0020(14)
C29 0.0448(19) 0.063(2) 0.055(2) -0.0183(18) 0.0299(18) -0.0207(17)
C35 0.0336(16) 0.0433(17) 0.056(2) 0.0094(15) 0.0230(16) 0.0020(13)
C31 0.0342(17) 0.0442(18) 0.068(3) -0.0106(17) 0.0180(17) 0.0017(14)
C36 0.0441(19) 0.061(2) 0.058(2) 0.0283(18) 0.0308(18) 0.0155(17)
C14 0.0315(16) 0.0391(18) 0.070(3) -0.0279(16) 0.0169(17) -0.0098(13)
C30 0.0311(17) 0.064(2) 0.081(3) -0.024(2) 0.0265(19) -0.0061(16)
C37 0.0415(18) 0.082(2) 0.0327(19) 0.0150(17) 0.0167(16) 0.0177(18)
C10 0.062(2) 0.094(3) 0.056(3) -0.030(2) 0.034(2) -0.033(2)
C13 0.038(2) 0.058(2) 0.132(4) -0.056(3) 0.028(3) -0.0131(17)
C11 0.087(4) 0.143(5) 0.094(4) -0.076(4) 0.069(4) -0.055(3)
C12 0.065(3) 0.119(5) 0.173(7) -0.108(5) 0.073(4) -0.044(3)

loop_
_atom_type_symbol
_atom_type_description
_atom_type_scat_dispersion_real
_atom_type_scat_dispersion_imag
_atom_type_scat_source
C C 0.0033 0.0016 'International Tables Vol C Tables 4.2.6.8 and 6.1.1.4'
H H 0.0000 0.0000 'International Tables Vol C Tables 4.2.6.8 and 6.1.1.4'
N N 0.0061 0.0033 'International Tables Vol C Tables 4.2.6.8 and 6.1.1.4'
P P 0.1023 0.0942 'International Tables Vol C Tables 4.2.6.8 and 6.1.1.4'

loop_
_geom_angle_atom_site_label_1
_geom_angle_atom_site_label_2
_geom_angle_atom_site_label_3
_geom_angle
C15 P1 C21 103.93(12)
C15 P1 C2 101.42(12)
C21 P1 C2 101.18(12)
C27 P2 C7 103.14(12)
C27 P2 C33 103.12(12)
C33 P2 C7 101.64(12)
N2 N1 C7 111.8(2)
N2 N1 C1 118.9(2)
C7 N1 C1 129.2(2)
N2 N3 C8 109.8(2)
N3 N2 N1 106.7(2)
N1 C7 P2 116.40(19)
N1 C7 C8 103.3(2)
C8 C7 P2 139.9(2)
N3 C8 C7 108.4(2)
N3 C8 C9 119.2(3)
C7 C8 C9 132.3(3)
C32 C27 P2 122.6(2)
C32 C27 C28 118.5(3)
C28 C27 P2 118.8(2)
C20 C15 P1 120.3(2)
C20 C15 C16 118.3(3)
C16 C15 P1 120.9(2)
C34 C33 P2 124.9(2)
C38 C33 P2 116.4(2)
C38 C33 C34 118.8(3)
C22 C21 P1 125.5(2)
C26 C21 P1 116.4(2)
C26 C21 C22 118.1(3)
C33 C34 H34 119.8
C35 C34 C33 120.4(3)
C35 C34 H34 119.8
C2 C3 H3 119.4
C2 C3 C4 121.2(3)
C4 C3 H3 119.4
C21 C22 H22 119.7
C23 C22 C21 120.5(3)
C23 C22 H22 119.7
C15 C20 H20 119.5
C19 C20 C15 121.1(3)
C19 C20 H20 119.5
C2 C1 N1 119.6(2)
C6 C1 N1 117.9(2)
C6 C1 C2 122.5(3)
C3 C2 P1 123.9(2)
C3 C2 C1 117.3(2)
C1 C2 P1 118.7(2)
C21 C26 H26 119.6
C21 C26 C25 120.9(3)
C25 C26 H26 119.6
C22 C23 H23 119.7
C24 C23 C22 120.7(3)
C24 C23 H23 119.7
C27 C32 H32 119.7
C31 C32 C27 120.7(3)
C31 C32 H32 119.7
C3 C4 H4 120.0
C5 C4 C3 120.0(3)
C5 C4 H4 120.0
C27 C28 H28 120.0
C29 C28 C27 120.0(3)
C29 C28 H28 120.0
C14 C9 C8 121.7(3)
C10 C9 C8 119.3(3)
C10 C9 C14 119.0(3)
C33 C38 H38 119.9
C37 C38 C33 120.2(3)
C37 C38 H38 119.9
C26 C25 H25 120.0
C24 C25 C26 120.1(3)
C24 C25 H25 120.0
C23 C24 H24 120.1
C25 C24 C23 119.7(3)
C25 C24 H24 120.1
C4 C5 H5 120.0
C4 C5 C6 120.0(3)
C6 C5 H5 120.0
C15 C16 H16 119.5
C17 C16 C15 120.9(3)
C17 C16 H16 119.5
C1 C6 H6 120.5
C5 C6 C1 119.0(3)
C5 C6 H6 120.5
C16 C17 H17 120.1
C18 C17 C16 119.7(3)
C18 C17 H17 120.1
C17 C18 H18 120.0
C19 C18 C17 120.0(3)
C19 C18 H18 120.0
C20 C19 H19 120.0
C18 C19 C20 120.0(3)
C18 C19 H19 120.0
C28 C29 H29 119.6
C30 C29 C28 120.7(3)
C30 C29 H29 119.6
C34 C35 H35 120.0
C34 C35 C36 120.0(3)
C36 C35 H35 120.0
C32 C31 H31 119.9
C30 C31 C32 120.1(3)
C30 C31 H31 119.9
C35 C36 H36 119.9
C37 C36 C35 120.1(3)
C37 C36 H36 119.9
C9 C14 H14 119.9
C13 C14 C9 120.2(4)
C13 C14 H14 119.9
C29 C30 H30 120.0
C31 C30 C29 120.0(3)
C31 C30 H30 120.0
C38 C37 H37 119.7
C36 C37 C38 120.5(3)
C36 C37 H37 119.7
C9 C10 H10 120.2
C9 C10 C11 119.6(5)
C11 C10 H10 120.2
C14 C13 H13 120.2
C12 C13 C14 119.7(5)
C12 C13 H13 120.2
C10 C11 H11 119.4
C12 C11 C10 121.2(5)
C12 C11 H11 119.4
C13 C12 H12 119.9
C11 C12 C13 120.2(4)
C11 C12 H12 119.9

loop_
_geom_bond_atom_site_label_1
_geom_bond_atom_site_label_2
_geom_bond_distance
P1 C15 1.835(3)
P1 C21 1.836(3)
P1 C2 1.859(3)
P2 C7 1.830(3)
P2 C27 1.827(3)
P2 C33 1.828(3)
N1 N2 1.352(3)
N1 C7 1.367(3)
N1 C1 1.446(3)
N3 N2 1.312(3)
N3 C8 1.367(4)
C7 C8 1.390(4)
C8 C9 1.470(4)
C27 C32 1.393(4)
C27 C28 1.399(4)
C15 C20 1.391(4)
C15 C16 1.395(4)
C33 C34 1.403(4)
C33 C38 1.400(4)
C21 C22 1.397(4)
C21 C26 1.393(4)
C34 H34 0.9500
C34 C35 1.386(4)
C3 H3 0.9500
C3 C2 1.388(4)
C3 C4 1.390(4)
C22 H22 0.9500
C22 C23 1.384(4)
C20 H20 0.9500
C20 C19 1.388(4)
C1 C2 1.389(4)
C1 C6 1.385(4)
C26 H26 0.9500
C26 C25 1.394(4)
C23 H23 0.9500
C23 C24 1.380(4)
C32 H32 0.9500
C32 C31 1.390(4)
C4 H4 0.9500
C4 C5 1.384(4)
C28 H28 0.9500
C28 C29 1.386(4)
C9 C14 1.396(5)
C9 C10 1.386(5)
C38 H38 0.9500
C38 C37 1.386(4)
C25 H25 0.9500
C25 C24 1.373(4)
C24 H24 0.9500
C5 H5 0.9500
C5 C6 1.384(4)
C16 H16 0.9500
C16 C17 1.393(4)
C6 H6 0.9500
C17 H17 0.9500
C17 C18 1.388(4)
C18 H18 0.9500
C18 C19 1.383(4)
C19 H19 0.9500
C29 H29 0.9500
C29 C30 1.378(5)
C35 H35 0.9500
C35 C36 1.388(5)
C31 H31 0.9500
C31 C30 1.372(5)
C36 H36 0.9500
C36 C37 1.377(5)
C14 H14 0.9500
C14 C13 1.392(5)
C30 H30 0.9500
C37 H37 0.9500
C10 H10 0.9500
C10 C11 1.391(6)
C13 H13 0.9500
C13 C12 1.380(8)
C11 H11 0.9500
C11 C12 1.355(8)
C12 H12 0.9500

loop_
_geom_torsion_atom_site_label_1
_geom_torsion_atom_site_label_2
_geom_torsion_atom_site_label_3
_geom_torsion_atom_site_label_4
_geom_torsion
P1 C15 C20 C19 -172.3(2)
P1 C15 C16 C17 171.6(2)
P1 C21 C22 C23 -179.8(2)
P1 C21 C26 C25 -179.9(2)
P2 C7 C8 N3 171.5(2)
P2 C7 C8 C9 -5.5(5)
P2 C27 C32 C31 176.0(2)
P2 C27 C28 C29 -177.1(2)
P2 C33 C34 C35 -179.4(2)
P2 C33 C38 C37 179.7(2)
N1 C7 C8 N3 -0.7(3)
N1 C7 C8 C9 -177.6(3)
N1 C1 C2 P1 8.2(3)
N1 C1 C2 C3 -175.2(2)
N1 C1 C6 C5 175.4(3)
N3 C8 C9 C14 145.3(3)
N3 C8 C9 C10 -35.9(4)
N2 N1 C7 P2 -173.99(17)
N2 N1 C7 C8 0.4(3)
N2 N1 C1 C2 87.9(3)
N2 N1 C1 C6 -89.2(3)
N2 N3 C8 C7 0.7(3)
N2 N3 C8 C9 178.2(2)
C7 P2 C27 C32 122.5(2)
C7 P2 C27 C28 -62.3(2)
C7 P2 C33 C34 -18.0(2)
C7 P2 C33 C38 161.7(2)
C7 N1 N2 N3 0.1(3)
C7 N1 C1 C2 -88.3(3)
C7 N1 C1 C6 94.6(3)
C7 C8 C9 C14 -38.0(4)
C7 C8 C9 C10 140.8(3)
C8 N3 N2 N1 -0.5(3)
C8 C9 C14 C13 174.8(3)
C8 C9 C10 C11 -176.2(3)
C27 P2 C7 N1 160.87(19)
C27 P2 C7 C8 -10.6(3)
C27 P2 C33 C34 88.7(2)
C27 P2 C33 C38 -91.6(2)
C27 C32 C31 C30 0.7(5)
C27 C28 C29 C30 1.2(5)
C15 P1 C21 C22 -24.9(3)
C15 P1 C21 C26 155.6(2)
C15 P1 C2 C3 72.2(3)
C15 P1 C2 C1 -111.5(2)
C15 C20 C19 C18 0.9(4)
C15 C16 C17 C18 0.5(4)
C33 P2 C7 N1 -92.51(19)
C33 P2 C7 C8 96.0(3)
C33 P2 C27 C32 17.0(3)
C33 P2 C27 C28 -167.8(2)
C33 C34 C35 C36 -0.3(4)
C33 C38 C37 C36 -0.4(4)
C21 P1 C15 C20 -48.5(2)
C21 P1 C15 C16 140.3(2)
C21 P1 C2 C3 -34.7(3)
C21 P1 C2 C1 141.7(2)
C21 C22 C23 C24 -0.3(5)
C21 C26 C25 C24 -0.2(4)
C34 C33 C38 C37 -0.6(4)
C34 C35 C36 C37 -0.7(4)
C3 C4 C5 C6 0.5(5)
C22 C21 C26 C25 0.6(4)
C22 C23 C24 C25 0.7(5)
C20 C15 C16 C17 0.2(4)
C1 N1 N2 N3 -176.8(2)
C1 N1 C7 P2 2.5(3)
C1 N1 C7 C8 176.8(2)
C2 P1 C15 C20 -153.2(2)
C2 P1 C15 C16 35.6(2)
C2 P1 C21 C22 80.0(3)
C2 P1 C21 C26 -99.5(2)
C2 C3 C4 C5 -0.3(4)
C2 C1 C6 C5 -1.6(4)
C26 C21 C22 C23 -0.3(4)
C26 C25 C24 C23 -0.4(4)
C32 C27 C28 C29 -1.7(4)
C32 C31 C30 C29 -1.2(5)
C4 C3 C2 P1 175.6(2)
C4 C3 C2 C1 -0.8(4)
C4 C5 C6 C1 0.4(5)
C28 C27 C32 C31 0.7(4)
C28 C29 C30 C31 0.3(5)
C9 C14 C13 C12 2.4(5)
C9 C10 C11 C12 0.5(6)
C38 C33 C34 C35 0.9(4)
C16 C15 C20 C19 -0.9(4)
C16 C17 C18 C19 -0.5(4)
C6 C1 C2 P1 -174.8(2)
C6 C1 C2 C3 1.8(4)
C17 C18 C19 C20 -0.1(5)
C35 C36 C37 C38 1.0(5)
C14 C9 C10 C11 2.7(5)
C14 C13 C12 C11 0.8(6)
C10 C9 C14 C13 -4.1(4)
C10 C11 C12 C13 -2.2(7)
